data_7106427
loop_
_publ_author_name
'Garcia-Espana, Enrique'
'Clares, Ma Paz'
'Blasco, Salvador'
'Inclan, Mario'
'Verdejo, Begona'
'del Castillo, Lucas'
'Soriano, Conxa'
'Domenech, Antonio'
'Latorre, Julio'

_publ_section_title
;
 Manganese(II) complexes of scorpiand-like azamacrocycles as MnSOD mimics
;
_journal_coden_Cambridge 0182
_journal_name_full Chem.Commun.
_journal_page_first 5988
_journal_paper_doi 10.1039/c1cc10526d
_journal_volume 47
_journal_year 2011
_chemical_formula_moiety 'C23 H30 Mn N6, 2(Cl O4), H2 O'
_chemical_formula_sum 'C23 H32 Cl2 Mn N6 O9'
_chemical_formula_weight 662.39
_chemical_name_common '[Mn(pytren-2Q)](ClO4)2'
_chemical_name_systematic
;
?
;
_space_group_IT_number 14
_symmetry_cell_setting monoclinic
_symmetry_space_group_name_Hall '-P 2ybc'
_symmetry_space_group_name_H-M 'P 1 21/c 1'
_atom_sites_solution_hydrogens geom
_atom_sites_solution_primary direct
_atom_sites_solution_secondary difmap
_audit_creation_method SHELXL-97
_cell_angle_alpha 90.00
_cell_angle_beta 105.680(16)
_cell_angle_gamma 90.00
_cell_formula_units_Z 4
_cell_length_a 9.329(3)
_cell_length_b 17.568(5)
_cell_length_c 18.335(5)
_cell_measurement_reflns_used 4058
_cell_measurement_temperature 293(2)
_cell_measurement_theta_max 25.028
_cell_measurement_theta_min 2.910
_cell_volume 2893.1(15)
_computing_cell_refinement 'HKL Scalepack (Otwinowski & Minor 1997)'
_computing_data_collection 'Collect (Bruker AXS BV, 1997-2004)'
_computing_data_reduction 'HKL Denzo and Scalepack (Otwinowski & Minor 1997)'
_computing_structure_refinement 'SHELXL-97 (Sheldrick, 1997)'
_computing_structure_solution 'SHELXS-97 (Sheldrick, 1990)'
_diffrn_ambient_temperature 293(2)
_diffrn_detector_area_resol_mean 9
_diffrn_measured_fraction_theta_full 0.958
_diffrn_measured_fraction_theta_max 0.958
_diffrn_measurement_device '95mm CCD camera on \k-goniostat'
_diffrn_measurement_device_type KappaCCD
_diffrn_measurement_method CCD
_diffrn_radiation_monochromator 'horizonally mounted graphite crystal'
_diffrn_radiation_source 'fine-focus sealed tube'
_diffrn_radiation_type MoK\a
_diffrn_radiation_wavelength 0.71073
_diffrn_reflns_av_R_equivalents 0.1246
_diffrn_reflns_av_sigmaI/netI 0.1441
_diffrn_reflns_limit_h_max 10
_diffrn_reflns_limit_h_min -10
_diffrn_reflns_limit_k_max 20
_diffrn_reflns_limit_k_min -20
_diffrn_reflns_limit_l_max 21
_diffrn_reflns_limit_l_min -21
_diffrn_reflns_number 10150
_diffrn_reflns_theta_full 24.32
_diffrn_reflns_theta_max 24.32
_diffrn_reflns_theta_min 3.00
_exptl_absorpt_coefficient_mu 0.701
_exptl_absorpt_correction_type none
_exptl_crystal_colour colorless
_exptl_crystal_density_diffrn 1.521
_exptl_crystal_density_method 'not measured'
_exptl_crystal_description blades
_exptl_crystal_F_000 1372
_exptl_crystal_size_max 0.19
_exptl_crystal_size_mid 0.14
_exptl_crystal_size_min 0.10
_refine_diff_density_max 0.589
_refine_diff_density_min -0.330
_refine_diff_density_rms 0.080
_refine_ls_extinction_method none
_refine_ls_goodness_of_fit_ref 1.034
_refine_ls_hydrogen_treatment mixed
_refine_ls_matrix_type full
_refine_ls_number_parameters 372
_refine_ls_number_reflns 4520
_refine_ls_number_restraints 7
_refine_ls_restrained_S_all 1.040
_refine_ls_R_factor_all 0.2763
_refine_ls_R_factor_gt 0.1139
_refine_ls_shift/su_max 0.027
_refine_ls_shift/su_mean 0.004
_refine_ls_structure_factor_coef Fsqd
_refine_ls_weighting_details 'calc w=1/[\s^2^(Fo^2^)+(0.1831P)^2^+2.2610P] where P=(Fo^2^+2Fc^2^)/3'
_refine_ls_weighting_scheme calc
_refine_ls_wR_factor_gt 0.3114
_refine_ls_wR_factor_ref 0.4127
_reflns_number_gt 1365
_reflns_number_total 4520
_reflns_threshold_expression >2sigma(I)
_cod_data_source_file c1cc10526d.txt
_cod_data_source_block mnpytren2q
_cod_original_cell_volume 2893.1(14)
_cod_original_sg_symbol_H-M 'P 21/c'
_cod_database_code 7106427

loop_
_symmetry_equiv_pos_as_xyz
'x, y, z'
'-x, y+1/2, -z+1/2'
'-x, -y, -z'
'x, -y-1/2, z-1/2'

loop_
_atom_site_label
_atom_site_type_symbol
_atom_site_fract_x
_atom_site_fract_y
_atom_site_fract_z
_atom_site_U_iso_or_equiv
_atom_site_adp_type
_atom_site_occupancy
_atom_site_symmetry_multiplicity
_atom_site_calc_flag
_atom_site_refinement_flags
_atom_site_disorder_assembly
_atom_site_disorder_group
Mn1 Mn 0.6477(3) 0.29730(14) 0.15344(11) 0.0946(9) Uani 1 1 d . . .
N1 N 0.7058(14) 0.3329(6) 0.2702(6) 0.082(3) Uani 1 1 d . . .
N2 N 0.5057(14) 0.4057(7) 0.1582(7) 0.104(4) Uani 1 1 d . . .
H2 H 0.4128 0.4002 0.1263 0.125 Uiso 1 1 calc R . .
N3 N 0.7965(16) 0.3886(7) 0.1230(8) 0.107(4) Uani 1 1 d . . .
N4 N 0.8821(14) 0.2488(7) 0.2063(7) 0.101(4) Uani 1 1 d . . .
H4 H 0.8841 0.2000 0.1900 0.122 Uiso 1 1 calc R . .
N5 N 0.618(2) 0.2809(13) 0.0302(10) 0.188(8) Uani 1 1 d U . .
H5 H 0.5395 0.3128 0.0118 0.226 Uiso 1 1 calc R . .
N6 N 0.4767(14) 0.2055(7) 0.1241(7) 0.097(3) Uani 1 1 d . . .
C1 C 0.496(2) 0.4145(11) 0.2380(11) 0.135(6) Uani 1 1 d . . .
H1A H 0.4798 0.4677 0.2472 0.162 Uiso 1 1 calc R . .
H1B H 0.4106 0.3861 0.2438 0.162 Uiso 1 1 calc R . .
C2 C 0.588(2) 0.4669(10) 0.1296(10) 0.122(6) Uani 1 1 d . . .
H2A H 0.5515 0.4673 0.0748 0.147 Uiso 1 1 calc R . .
H2B H 0.5596 0.5152 0.1474 0.147 Uiso 1 1 calc R . .
C3 C 0.749(3) 0.4652(10) 0.1484(13) 0.151(8) Uani 1 1 d . . .
H3A H 0.7900 0.4714 0.2026 0.181 Uiso 1 1 calc R . .
H3B H 0.7846 0.5065 0.1229 0.181 Uiso 1 1 calc R . .
C4 C 0.953(2) 0.3763(12) 0.1695(12) 0.134(7) Uani 1 1 d . . .
H4A H 1.0210 0.4011 0.1454 0.161 Uiso 1 1 calc R . .
H4B H 0.9661 0.3989 0.2192 0.161 Uiso 1 1 calc R . .
C5 C 0.9881(19) 0.2933(13) 0.1780(10) 0.128(6) Uani 1 1 d . . .
H5A H 0.9908 0.2731 0.1292 0.153 Uiso 1 1 calc R . .
H5B H 1.0865 0.2871 0.2125 0.153 Uiso 1 1 calc R . .
C6 C 0.9135(18) 0.2476(9) 0.2887(9) 0.105(5) Uani 1 1 d . . .
H6A H 0.8887 0.1977 0.3043 0.126 Uiso 1 1 calc R . .
H6B H 1.0194 0.2554 0.3105 0.126 Uiso 1 1 calc R . .
C7 C 0.8324(19) 0.3049(9) 0.3192(9) 0.099(4) Uani 1 1 d . . .
C8 C 0.891(2) 0.3334(11) 0.3935(10) 0.122(6) Uani 1 1 d . . .
H8 H 0.9788 0.3149 0.4258 0.146 Uiso 1 1 calc R . .
C9 C 0.809(3) 0.3898(11) 0.4146(10) 0.118(6) Uani 1 1 d . . .
H9 H 0.8449 0.4113 0.4625 0.142 Uiso 1 1 calc R . .
C10 C 0.672(3) 0.4175(10) 0.3663(12) 0.123(6) Uani 1 1 d . . .
H10 H 0.6147 0.4536 0.3828 0.148 Uiso 1 1 calc R . .
C11 C 0.629(2) 0.3882(9) 0.2949(10) 0.098(5) Uani 1 1 d . . .
C12 C 0.781(3) 0.3871(13) 0.0404(13) 0.153(8) Uani 1 1 d . . .
H12A H 0.7146 0.4282 0.0172 0.184 Uiso 1 1 calc R . .
H12B H 0.8775 0.3979 0.0325 0.184 Uiso 1 1 calc R . .
C13 C 0.724(3) 0.3164(13) -0.0001(13) 0.192(11) Uani 1 1 d U . .
H13A H 0.6799 0.3278 -0.0531 0.230 Uiso 1 1 calc R . .
H13B H 0.8068 0.2818 0.0032 0.230 Uiso 1 1 calc R . .
C14 C 0.550(3) 0.2128(9) 0.0059(11) 0.141(7) Uani 1 1 d U . .
H14A H 0.6270 0.1750 0.0077 0.170 Uiso 1 1 calc R . .
H14B H 0.4933 0.2181 -0.0465 0.170 Uiso 1 1 calc R . .
C15 C 0.444(2) 0.1825(11) 0.0527(10) 0.117(6) Uani 1 1 d . . .
C16 C 0.321(3) 0.1303(13) 0.0201(14) 0.150(10) Uani 1 1 d . . .
H16 H 0.3020 0.1160 -0.0305 0.180 Uiso 1 1 calc R . .
C17 C 0.242(3) 0.1051(13) 0.059(2) 0.167(12) Uani 1 1 d . . .
H17 H 0.1659 0.0708 0.0386 0.200 Uiso 1 1 calc R . .
C18 C 0.273(2) 0.1304(10) 0.1345(16) 0.123(7) Uani 1 1 d . . .
C19 C 0.177(3) 0.1075(13) 0.183(2) 0.169(12) Uani 1 1 d . . .
H19 H 0.0908 0.0795 0.1623 0.203 Uiso 1 1 calc R . .
C20 C 0.213(3) 0.1269(10) 0.2541(19) 0.150(10) Uani 1 1 d . . .
H20 H 0.1556 0.1080 0.2842 0.180 Uiso 1 1 calc R . .
C21 C 0.336(2) 0.1753(11) 0.2890(11) 0.130(7) Uani 1 1 d . . .
H21 H 0.3564 0.1879 0.3401 0.157 Uiso 1 1 calc R . .
C22 C 0.422(2) 0.2027(10) 0.2448(11) 0.121(6) Uani 1 1 d . . .
H22 H 0.5008 0.2357 0.2648 0.145 Uiso 1 1 calc R . .
C23 C 0.3883(19) 0.1795(9) 0.1685(10) 0.095(4) Uani 1 1 d . . .
Cl1 Cl 0.1796(6) 0.1398(3) 0.4863(3) 0.1126(15) Uani 1 1 d . . .
O11 O 0.1854(19) 0.1548(18) 0.5557(11) 0.299(14) Uani 1 1 d . . .
O12 O 0.0589(17) 0.1031(10) 0.4391(9) 0.193(7) Uani 1 1 d . . .
O13 O 0.3140(18) 0.1179(12) 0.4795(9) 0.210(8) Uani 1 1 d . . .
O14 O 0.171(4) 0.2078(13) 0.4552(17) 0.40(2) Uani 1 1 d . . .
Cl2 Cl 0.7783(6) 0.0295(3) 0.1442(3) 0.1214(16) Uani 1 1 d . . .
O21 O 0.809(2) 0.0830(14) 0.1014(10) 0.252(10) Uani 1 1 d . . .
O22 O 0.855(3) -0.0282(12) 0.1420(16) 0.37(2) Uani 1 1 d . . .
O23 O 0.835(3) 0.0568(13) 0.2164(10) 0.255(10) Uani 1 1 d . . .
O24 O 0.629(2) 0.0076(10) 0.1166(14) 0.259(10) Uani 1 1 d . . .
O1 O 0.256(3) 0.5569(17) 0.1435(10) 0.309(13) Uani 1 1 d D . .
H1C H 0.207(3) 0.5304(17) 0.1724(12) 0.371 Uiso 1 1 d RD . .
H1D H 0.191(3) 0.5742(17) 0.1185(11) 0.371 Uiso 1 1 d RD . .

loop_
_atom_site_aniso_label
_atom_site_aniso_U_11
_atom_site_aniso_U_22
_atom_site_aniso_U_33
_atom_site_aniso_U_23
_atom_site_aniso_U_13
_atom_site_aniso_U_12
Mn1 0.0878(19) 0.1071(18) 0.0917(15) 0.0017(13) 0.0292(12) -0.0082(13)
N1 0.065(8) 0.082(8) 0.104(8) 0.008(6) 0.030(7) 0.003(6)
N2 0.081(10) 0.129(11) 0.103(9) -0.001(8) 0.026(7) 0.004(8)
N3 0.092(11) 0.092(10) 0.154(12) 0.035(8) 0.060(9) 0.014(7)
N4 0.105(11) 0.088(8) 0.118(10) -0.007(7) 0.042(8) 0.013(7)
N5 0.21(2) 0.216(19) 0.159(14) -0.063(14) 0.080(13) -0.073(15)
N6 0.101(10) 0.084(8) 0.109(9) -0.013(7) 0.035(8) 0.004(7)
C1 0.133(18) 0.143(16) 0.150(16) -0.027(13) 0.073(14) 0.014(13)
C2 0.087(15) 0.130(16) 0.147(14) -0.028(12) 0.026(11) 0.001(11)
C3 0.131(19) 0.094(14) 0.25(2) 0.018(14) 0.096(17) 0.004(12)
C4 0.123(18) 0.120(16) 0.193(18) -0.031(14) 0.100(15) -0.050(13)
C5 0.096(14) 0.17(2) 0.130(13) 0.012(13) 0.049(10) -0.002(13)
C6 0.095(13) 0.103(12) 0.116(12) -0.006(10) 0.027(9) 0.009(10)
C7 0.094(13) 0.105(12) 0.105(11) -0.012(10) 0.041(10) -0.012(10)
C8 0.134(17) 0.146(16) 0.096(12) 0.002(11) 0.049(11) 0.003(13)
C9 0.148(19) 0.128(16) 0.087(11) 0.001(11) 0.045(12) -0.038(14)
C10 0.16(2) 0.114(14) 0.127(15) -0.007(12) 0.087(15) 0.004(13)
C11 0.101(14) 0.099(12) 0.101(12) 0.020(10) 0.038(10) 0.009(10)
C12 0.17(2) 0.147(19) 0.17(2) 0.042(16) 0.102(16) 0.031(15)
C13 0.34(3) 0.127(17) 0.18(2) 0.012(15) 0.19(2) 0.008(17)
C14 0.23(2) 0.077(10) 0.130(14) -0.003(10) 0.074(15) 0.044(10)
C15 0.107(15) 0.143(16) 0.094(11) 0.006(11) 0.017(10) 0.050(12)
C16 0.16(2) 0.089(16) 0.145(19) 0.006(13) -0.056(16) -0.015(14)
C17 0.17(3) 0.074(15) 0.20(3) 0.017(17) -0.04(2) -0.022(14)
C18 0.066(13) 0.095(14) 0.21(2) 0.029(14) 0.036(14) -0.012(10)
C19 0.076(16) 0.096(16) 0.30(4) -0.02(2) -0.01(2) 0.005(11)
C20 0.107(19) 0.056(12) 0.31(3) 0.011(16) 0.10(2) -0.018(11)
C21 0.16(2) 0.119(15) 0.138(14) 0.026(12) 0.079(14) 0.015(14)
C22 0.129(16) 0.098(12) 0.143(15) -0.001(11) 0.051(12) -0.019(11)
C23 0.078(12) 0.088(11) 0.115(12) -0.011(9) 0.016(9) 0.006(8)
Cl1 0.100(4) 0.124(4) 0.119(3) -0.018(3) 0.039(3) -0.007(3)
O11 0.121(14) 0.61(4) 0.192(17) -0.09(2) 0.085(12) -0.08(2)
O12 0.122(12) 0.241(18) 0.219(15) -0.091(13) 0.051(10) -0.050(11)
O13 0.113(13) 0.34(2) 0.197(14) -0.081(14) 0.078(10) -0.060(14)
O14 0.50(5) 0.168(19) 0.38(4) 0.04(2) -0.15(3) 0.12(2)
Cl2 0.117(5) 0.127(4) 0.122(4) -0.006(3) 0.037(3) -0.016(3)
O21 0.194(18) 0.37(3) 0.198(16) 0.137(17) 0.063(13) -0.011(17)
O22 0.37(4) 0.164(18) 0.45(4) -0.11(2) -0.09(3) 0.14(2)
O23 0.34(3) 0.28(2) 0.153(14) -0.048(14) 0.069(15) -0.10(2)
O24 0.096(14) 0.201(17) 0.47(3) -0.022(17) 0.059(15) -0.045(12)
O1 0.25(2) 0.48(4) 0.201(17) 0.09(2) 0.070(16) 0.09(2)

loop_
_atom_type_symbol
_atom_type_description
_atom_type_scat_dispersion_real
_atom_type_scat_dispersion_imag
_atom_type_scat_source
C C 0.0033 0.0016 'International Tables Vol C Tables 4.2.6.8 and 6.1.1.4'
H H 0.0000 0.0000 'International Tables Vol C Tables 4.2.6.8 and 6.1.1.4'
Cl Cl 0.1484 0.1585 'International Tables Vol C Tables 4.2.6.8 and 6.1.1.4'
Mn Mn 0.3368 0.7283 'International Tables Vol C Tables 4.2.6.8 and 6.1.1.4'
N N 0.0061 0.0033 'International Tables Vol C Tables 4.2.6.8 and 6.1.1.4'
O O 0.0106 0.0060 'International Tables Vol C Tables 4.2.6.8 and 6.1.1.4'

loop_
_geom_angle_atom_site_label_1
_geom_angle_atom_site_label_2
_geom_angle_atom_site_label_3
_geom_angle
_geom_angle_site_symmetry_1
_geom_angle_site_symmetry_3
_geom_angle_publ_flag
N1 Mn1 N5 168.0(6) . . ?
N1 Mn1 N6 114.9(4) . . ?
N5 Mn1 N6 77.1(6) . . ?
N1 Mn1 N3 91.9(5) . . ?
N5 Mn1 N3 76.1(6) . . ?
N6 Mn1 N3 152.9(5) . . ?
N1 Mn1 N4 74.5(5) . . ?
N5 Mn1 N4 103.0(7) . . ?
N6 Mn1 N4 111.7(5) . . ?
N3 Mn1 N4 78.0(5) . . ?
N1 Mn1 N2 73.7(5) . . ?
N5 Mn1 N2 103.1(7) . . ?
N6 Mn1 N2 102.9(5) . . ?
N3 Mn1 N2 79.9(5) . . ?
N4 Mn1 N2 140.3(5) . . ?
C11 N1 C7 118.7(13) . . ?
C11 N1 Mn1 121.7(11) . . ?
C7 N1 Mn1 119.3(10) . . ?
C2 N2 C1 116.1(13) . . ?
C2 N2 Mn1 102.9(9) . . ?
C1 N2 Mn1 107.7(10) . . ?
C2 N2 H2 109.9 . . ?
C1 N2 H2 109.9 . . ?
Mn1 N2 H2 109.9 . . ?
C12 N3 C4 113.1(13) . . ?
C12 N3 C3 111.8(14) . . ?
C4 N3 C3 105.9(16) . . ?
C12 N3 Mn1 109.8(12) . . ?
C4 N3 Mn1 108.8(9) . . ?
C3 N3 Mn1 107.2(10) . . ?
C6 N4 C5 114.2(13) . . ?
C6 N4 Mn1 110.1(8) . . ?
C5 N4 Mn1 108.0(10) . . ?
C6 N4 H4 108.2 . . ?
C5 N4 H4 108.2 . . ?
Mn1 N4 H4 108.2 . . ?
C14 N5 C13 124.8(19) . . ?
C14 N5 Mn1 111.3(14) . . ?
C13 N5 Mn1 115.8(16) . . ?
C14 N5 H5 99.5 . . ?
C13 N5 H5 99.5 . . ?
Mn1 N5 H5 99.5 . . ?
C15 N6 C23 117.9(14) . . ?
C15 N6 Mn1 114.6(12) . . ?
C23 N6 Mn1 126.8(10) . . ?
C11 C1 N2 113.7(14) . . ?
C11 C1 H1A 108.8 . . ?
N2 C1 H1A 108.8 . . ?
C11 C1 H1B 108.8 . . ?
N2 C1 H1B 108.8 . . ?
H1A C1 H1B 107.7 . . ?
C3 C2 N2 120.0(16) . . ?
C3 C2 H2A 107.3 . . ?
N2 C2 H2A 107.3 . . ?
C3 C2 H2B 107.3 . . ?
N2 C2 H2B 107.3 . . ?
H2A C2 H2B 106.9 . . ?
C2 C3 N3 108.4(16) . . ?
C2 C3 H3A 110.0 . . ?
N3 C3 H3A 110.0 . . ?
C2 C3 H3B 110.0 . . ?
N3 C3 H3B 110.0 . . ?
H3A C3 H3B 108.4 . . ?
C5 C4 N3 110.8(14) . . ?
C5 C4 H4A 109.5 . . ?
N3 C4 H4A 109.5 . . ?
C5 C4 H4B 109.5 . . ?
N3 C4 H4B 109.5 . . ?
H4A C4 H4B 108.1 . . ?
N4 C5 C4 114.1(13) . . ?
N4 C5 H5A 108.7 . . ?
C4 C5 H5A 108.7 . . ?
N4 C5 H5B 108.7 . . ?
C4 C5 H5B 108.7 . . ?
H5A C5 H5B 107.6 . . ?
C7 C6 N4 114.1(13) . . ?
C7 C6 H6A 108.7 . . ?
N4 C6 H6A 108.7 . . ?
C7 C6 H6B 108.7 . . ?
N4 C6 H6B 108.7 . . ?
H6A C6 H6B 107.6 . . ?
N1 C7 C8 123.1(15) . . ?
N1 C7 C6 116.2(14) . . ?
C8 C7 C6 120.5(17) . . ?
C9 C8 C7 115.4(18) . . ?
C9 C8 H8 122.3 . . ?
C7 C8 H8 122.3 . . ?
C8 C9 C10 123.0(17) . . ?
C8 C9 H9 118.5 . . ?
C10 C9 H9 118.5 . . ?
C11 C10 C9 116.6(16) . . ?
C11 C10 H10 121.7 . . ?
C9 C10 H10 121.7 . . ?
N1 C11 C10 123.1(17) . . ?
N1 C11 C1 114.3(15) . . ?
C10 C11 C1 122.6(18) . . ?
C13 C12 N3 117.0(16) . . ?
C13 C12 H12A 108.1 . . ?
N3 C12 H12A 108.1 . . ?
C13 C12 H12B 108.0 . . ?
N3 C12 H12B 108.1 . . ?
H12A C12 H12B 107.3 . . ?
N5 C13 C12 111.8(17) . . ?
N5 C13 H13A 109.3 . . ?
C12 C13 H13A 109.3 . . ?
N5 C13 H13B 109.3 . . ?
C12 C13 H13B 109.3 . . ?
H13A C13 H13B 107.9 . . ?
N5 C14 C15 115.0(15) . . ?
N5 C14 H14A 108.5 . . ?
C15 C14 H14A 108.5 . . ?
N5 C14 H14B 108.5 . . ?
C15 C14 H14B 108.5 . . ?
H14A C14 H14B 107.5 . . ?
N6 C15 C16 122.5(19) . . ?
N6 C15 C14 115.4(18) . . ?
C16 C15 C14 122.0(19) . . ?
C17 C16 C15 121(3) . . ?
C17 C16 H16 119.5 . . ?
C15 C16 H16 119.5 . . ?
C16 C17 C18 117(3) . . ?
C16 C17 H17 121.3 . . ?
C18 C17 H17 121.3 . . ?
C23 C18 C17 124(2) . . ?
C23 C18 C19 115(2) . . ?
C17 C18 C19 121(2) . . ?
C20 C19 C18 120(2) . . ?
C20 C19 H19 120.2 . . ?
C18 C19 H19 120.2 . . ?
C19 C20 C21 124(2) . . ?
C19 C20 H20 117.8 . . ?
C21 C20 H20 117.8 . . ?
C22 C21 C20 118(2) . . ?
C22 C21 H21 121.1 . . ?
C20 C21 H21 121.1 . . ?
C21 C22 C23 118.4(18) . . ?
C21 C22 H22 120.8 . . ?
C23 C22 H22 120.8 . . ?
N6 C23 C18 117.1(17) . . ?
N6 C23 C22 118.6(15) . . ?
C18 C23 C22 124.3(19) . . ?
O11 Cl1 O14 102.8(18) . . ?
O11 Cl1 O13 110.9(11) . . ?
O14 Cl1 O13 99.8(19) . . ?
O11 Cl1 O12 121.6(11) . . ?
O14 Cl1 O12 102.0(15) . . ?
O13 Cl1 O12 115.6(10) . . ?
O22 Cl2 O21 110(2) . . ?
O22 Cl2 O23 103.9(16) . . ?
O21 Cl2 O23 103.8(14) . . ?
O22 Cl2 O24 106.8(16) . . ?
O21 Cl2 O24 109.8(13) . . ?
O23 Cl2 O24 122.0(14) . . ?
H1D O1 H1C 96.5 . . ?
H1C O1 H1D 96.5 . . ?

loop_
_geom_bond_atom_site_label_1
_geom_bond_atom_site_label_2
_geom_bond_distance
_geom_bond_site_symmetry_2
_geom_bond_publ_flag
Mn1 N1 2.155(12) . ?
Mn1 N5 2.220(17) . ?
Mn1 N6 2.229(13) . ?
Mn1 N3 2.287(12) . ?
Mn1 N4 2.303(12) . ?
Mn1 N2 2.335(12) . ?
N1 C11 1.356(18) . ?
N1 C7 1.367(18) . ?
N2 C2 1.496(19) . ?
N2 C1 1.498(19) . ?
N2 H2 0.9100 . ?
N3 C12 1.48(2) . ?
N3 C4 1.49(2) . ?
N3 C3 1.53(2) . ?
N4 C6 1.459(17) . ?
N4 C5 1.461(19) . ?
N4 H4 0.9100 . ?
N5 C14 1.37(2) . ?
N5 C13 1.41(3) . ?
N5 H5 0.9100 . ?
N6 C15 1.324(18) . ?
N6 C23 1.383(18) . ?
C1 C11 1.46(2) . ?
C1 H1A 0.9700 . ?
C1 H1B 0.9700 . ?
C2 C3 1.44(2) . ?
C2 H2A 0.9700 . ?
C2 H2B 0.9700 . ?
C3 H3A 0.9700 . ?
C3 H3B 0.9700 . ?
C4 C5 1.49(2) . ?
C4 H4A 0.9700 . ?
C4 H4B 0.9700 . ?
C5 H5A 0.9700 . ?
C5 H5B 0.9700 . ?
C6 C7 1.458(19) . ?
C6 H6A 0.9700 . ?
C6 H6B 0.9700 . ?
C7 C8 1.41(2) . ?
C8 C9 1.37(2) . ?
C8 H8 0.9300 . ?
C9 C10 1.43(2) . ?
C9 H9 0.9300 . ?
C10 C11 1.36(2) . ?
C10 H10 0.9300 . ?
C12 C13 1.47(3) . ?
C12 H12A 0.9700 . ?
C12 H12B 0.9700 . ?
C13 H13A 0.9700 . ?
C13 H13B 0.9700 . ?
C14 C15 1.57(3) . ?
C14 H14A 0.9700 . ?
C14 H14B 0.9700 . ?
C15 C16 1.47(3) . ?
C16 C17 1.23(3) . ?
C16 H16 0.9300 . ?
C17 C18 1.41(3) . ?
C17 H17 0.9300 . ?
C18 C23 1.39(2) . ?
C18 C19 1.47(3) . ?
C19 C20 1.31(3) . ?
C19 H19 0.9300 . ?
C20 C21 1.43(3) . ?
C20 H20 0.9300 . ?
C21 C22 1.37(2) . ?
C21 H21 0.9300 . ?
C22 C23 1.41(2) . ?
C22 H22 0.9300 . ?
Cl1 O11 1.287(17) . ?
Cl1 O14 1.32(2) . ?
Cl1 O13 1.349(16) . ?
Cl1 O12 1.381(14) . ?
Cl2 O22 1.250(19) . ?
Cl2 O21 1.304(16) . ?
Cl2 O23 1.373(17) . ?
Cl2 O24 1.399(16) . ?
O1 H1D 0.7211 . ?
O1 H1C 0.9157 . ?

loop_
_geom_hbond_atom_site_label_D
_geom_hbond_atom_site_label_H
_geom_hbond_atom_site_label_A
_geom_hbond_distance_DH
_geom_hbond_distance_HA
_geom_hbond_distance_DA
_geom_hbond_angle_DHA
_geom_hbond_site_symmetry_A
O1 H1C O23 0.92 2.23 2.91(3) 131.5 2_655
O1 H1D O12 0.72 2.34 3.03(3) 160.5 2
N2 H2 O11 0.91 2.37 3.25(3) 161.8 4_565
N4 H4 O21 0.91 2.60 3.45(3) 157.8 .
N5 H5 O13 0.91 2.36 3.26(3) 168.9 4_565
